data_7218969
loop_
_publ_author_name
'Saha, Subhankar'
'Rajput, Lalit'
'Joseph, Sumy'
'Mishra, Manish Kumar'
'Ganguly, Somnath'
'Desiraju, Gautam R.'

_publ_section_title
;
 IR spectroscopy as a probe for C--H&#x22EF;X hydrogen bonded
 supramolecular synthons
;
_journal_issue 6
_journal_name_full CrystEngComm
_journal_page_first 1273
_journal_paper_doi 10.1039/C4CE02034K
_journal_volume 17
_journal_year 2015
_chemical_formula_moiety 'C17 H15 Cl O3'
_chemical_formula_sum 'C17 H15 Cl O3'
_chemical_formula_weight 302.74
_chemical_name_systematic
;
 ?
;
_space_group_IT_number 14
_symmetry_cell_setting monoclinic
_symmetry_space_group_name_Hall '-P 2yn'
_symmetry_space_group_name_H-M 'P 1 21/n 1'
_atom_sites_solution_hydrogens geom
_atom_sites_solution_primary direct
_atom_sites_solution_secondary difmap
_audit_creation_method SHELXL-97
_audit_update_record
;
2014-09-12 deposited with the CCDC.
2014-11-26 downloaded from the CCDC.
;
_cell_angle_alpha 90.00
_cell_angle_beta 105.671(7)
_cell_angle_gamma 90.00
_cell_formula_units_Z 4
_cell_length_a 15.0137(18)
_cell_length_b 5.7145(7)
_cell_length_c 17.311(2)
_cell_measurement_reflns_used 11455
_cell_measurement_temperature 173
_cell_measurement_theta_max 27.6
_cell_measurement_theta_min 3.1
_cell_volume 1430.0(3)
_computing_cell_refinement
;
CrystalClear-SM Expert 2.0 rc14 (Rigaku, 2009)
;
_computing_data_collection
;
CrystalClear-SM Expert 2.0 rc14 (Rigaku, 2009)
;
_computing_data_reduction
;
CrystalClear-SM Expert 2.0 rc14 (Rigaku, 2009)
;
_computing_structure_refinement 'SHELXL-97 (Sheldrick, 2008)'
_computing_structure_solution 'SHELXL-97 (Sheldrick, 2008)'
_diffrn_ambient_temperature 173
_diffrn_detector_area_resol_mean 13.6612
_diffrn_measured_fraction_theta_full 0.998
_diffrn_measured_fraction_theta_max 0.998
_diffrn_measurement_device
;
XtaLABmini: Fixed Chi 2 circle
;
_diffrn_measurement_device_type
;
Rigaku Mercury375R (2x2 bin mode)
;
_diffrn_measurement_method 'profile data from \w-scans'
_diffrn_radiation_monochromator graphite
_diffrn_radiation_source 'fine-focus sealed tube'
_diffrn_radiation_type MoK\a
_diffrn_radiation_wavelength 0.71073
_diffrn_reflns_av_R_equivalents 0.031
_diffrn_reflns_av_sigmaI/netI 0.0214
_diffrn_reflns_av_unetI/netI 0.043
_diffrn_reflns_limit_h_max 18
_diffrn_reflns_limit_h_min -18
_diffrn_reflns_limit_k_max 7
_diffrn_reflns_limit_k_min -7
_diffrn_reflns_limit_l_max 21
_diffrn_reflns_limit_l_min -21
_diffrn_reflns_number 15259
_diffrn_reflns_theta_full 26.15
_diffrn_reflns_theta_max 26.15
_diffrn_reflns_theta_min 3.19
_exptl_absorpt_coefficient_mu 0.274
_exptl_absorpt_correction_type none
_exptl_crystal_colour yellow
_exptl_crystal_density_diffrn 1.406
_exptl_crystal_density_method 'not measured'
_exptl_crystal_description block
_exptl_crystal_F_000 736
_exptl_crystal_size_max 0.2
_exptl_crystal_size_mid 0.2
_exptl_crystal_size_min 0.2
_refine_diff_density_max 0.264
_refine_diff_density_min -0.211
_refine_diff_density_rms 0.041
_refine_ls_extinction_method none
_refine_ls_goodness_of_fit_ref 1.063
_refine_ls_hydrogen_treatment mixed
_refine_ls_matrix_type full
_refine_ls_number_parameters 250
_refine_ls_number_reflns 2838
_refine_ls_number_restraints 0
_refine_ls_restrained_S_all 1.063
_refine_ls_R_factor_all 0.0331
_refine_ls_R_factor_gt 0.0302
_refine_ls_shift/su_max 0.000
_refine_ls_shift/su_mean 0.000
_refine_ls_structure_factor_coef Fsqd
_refine_ls_weighting_details 'calc w=1/[\s^2^(Fo^2^)+(0.0405P)^2^+0.5273P] where P=(Fo^2^+2Fc^2^)/3'
_refine_ls_weighting_scheme calc
_refine_ls_wR_factor_gt 0.0795
_refine_ls_wR_factor_ref 0.0814
_reflns_number_gt 2609
_reflns_number_total 2838
_reflns_threshold_expression >2\s(I)
_cod_data_source_file c4ce02034k2.cif
_cod_data_source_block datam
_cod_depositor_comments
;
The following automatic conversions were performed:

'_symmetry_cell_setting' value 'Monoclinic' changed to 'monoclinic'
according to
/usr/data/users/saulius/crontab/automatic-downloads/rss-feeds/RSC/lib/dictionaries/cif_core.dic
dictionary named 'cif_core.dic' version 2.4.2 from 2011-04-26.

Automatic conversion script
Id: cif_fix_values 2935 2014-11-11 08:27:57Z andrius 

 Adding full bibliography for 7218966--7218974.cif.
;
_cod_original_sg_symbol_H-M P2(1)/n
_cod_database_code 7218969

loop_
_symmetry_equiv_pos_as_xyz
'x, y, z'
'-x+1/2, y+1/2, -z+1/2'
'-x, -y, -z'
'x-1/2, -y-1/2, z-1/2'

loop_
_atom_site_label
_atom_site_type_symbol
_atom_site_fract_x
_atom_site_fract_y
_atom_site_fract_z
_atom_site_U_iso_or_equiv
_atom_site_adp_type
_atom_site_occupancy
_atom_site_symmetry_multiplicity
_atom_site_calc_flag
H5 H 0.0437(11) 0.210(3) 0.0598(10) 0.030(4) Uiso 1 1 d
H6 H -0.1661(11) 0.534(3) 0.1812(9) 0.025(4) Uiso 1 1 d
H7 H -0.3017(11) 0.555(3) 0.2195(9) 0.021(4) Uiso 1 1 d
H8 H -0.2616(11) -0.050(3) 0.0505(9) 0.025(4) Uiso 1 1 d
H9 H -0.4138(11) -0.149(3) -0.0227(10) 0.029(4) Uiso 1 1 d
H10 H -0.4221(12) 0.458(3) 0.2780(11) 0.036(5) Uiso 1 1 d
H11 H -0.4554(11) 0.612(3) 0.1981(10) 0.033(4) Uiso 1 1 d
H12 H -0.5291(12) 0.442(3) 0.2228(9) 0.031(4) Uiso 1 1 d
H13 H -0.3709(12) -0.350(3) 0.0422(10) 0.033(4) Uiso 1 1 d
H14 H -0.4793(12) -0.313(3) 0.0141(10) 0.037(5) Uiso 1 1 d
H15 H -0.0501(12) 0.515(3) 0.1334(10) 0.032(4) Uiso 1 1 d
H1 H 0.2047(12) 0.994(3) 0.1921(10) 0.031(4) Uiso 1 1 d
H2 H 0.0703(12) 0.766(3) 0.1612(9) 0.032(4) Uiso 1 1 d
H3 H 0.1972(11) 0.287(3) 0.0555(10) 0.033(4) Uiso 1 1 d
H4 H 0.3310(12) 0.518(3) 0.0850(9) 0.029(4) Uiso 1 1 d
C1 C 0.27883(9) 0.7743(2) 0.14159(8) 0.0206(3) Uani 1 1 d
C2 C 0.27768(9) 0.5661(2) 0.10047(8) 0.0237(3) Uani 1 1 d
C3 C 0.19862(9) 0.4297(2) 0.08291(8) 0.0229(3) Uani 1 1 d
C4 C 0.12045(9) 0.4985(2) 0.10572(7) 0.0198(3) Uani 1 1 d
C5 C 0.12359(9) 0.7116(3) 0.14636(8) 0.0248(3) Uani 1 1 d
C6 C 0.20236(10) 0.8486(3) 0.16496(8) 0.0251(3) Uani 1 1 d
C7 C 0.03912(9) 0.3455(2) 0.08651(8) 0.0211(3) Uani 1 1 d
C8 C -0.03952(9) 0.3775(2) 0.10634(8) 0.0234(3) Uani 1 1 d
C9 C -0.11491(9) 0.2032(2) 0.08367(8) 0.0212(3) Uani 1 1 d
C10 C -0.20071(8) 0.2366(2) 0.11049(7) 0.0187(3) Uani 1 1 d
C11 C -0.27089(9) 0.0690(2) 0.08486(8) 0.0198(3) Uani 1 1 d
C12 C -0.35084(8) 0.0809(2) 0.10893(7) 0.0186(3) Uani 1 1 d
C13 C -0.36324(8) 0.2661(2) 0.15923(7) 0.0183(3) Uani 1 1 d
C14 C -0.29385(9) 0.4301(2) 0.18543(8) 0.0196(3) Uani 1 1 d
C15 C -0.21286(9) 0.4157(2) 0.16088(8) 0.0199(3) Uani 1 1 d
C16 C -0.42114(10) -0.2350(3) 0.02519(9) 0.0274(3) Uani 1 1 d
C17 C -0.46441(10) 0.4595(3) 0.22279(9) 0.0276(3) Uani 1 1 d
O1 O -0.44576(6) 0.26619(17) 0.17735(5) 0.0230(2) Uani 1 1 d
O2 O -0.42194(6) -0.07460(16) 0.08844(6) 0.0250(2) Uani 1 1 d
O3 O -0.10703(7) 0.02802(18) 0.04513(6) 0.0314(3) Uani 1 1 d
Cl1 Cl 0.37796(2) 0.94675(6) 0.16259(2) 0.02741(12) Uani 1 1 d

loop_
_atom_site_aniso_label
_atom_site_aniso_U_11
_atom_site_aniso_U_22
_atom_site_aniso_U_33
_atom_site_aniso_U_23
_atom_site_aniso_U_13
_atom_site_aniso_U_12
C1 0.0185(6) 0.0215(6) 0.0212(6) 0.0023(5) 0.0045(5) -0.0046(5)
C2 0.0184(6) 0.0270(7) 0.0281(7) -0.0021(6) 0.0102(5) 0.0001(5)
C3 0.0224(7) 0.0218(7) 0.0253(7) -0.0053(5) 0.0080(5) -0.0007(5)
C4 0.0185(6) 0.0220(6) 0.0193(6) 0.0009(5) 0.0061(5) -0.0016(5)
C5 0.0226(7) 0.0256(7) 0.0309(7) -0.0045(6) 0.0151(6) -0.0013(5)
C6 0.0276(7) 0.0203(7) 0.0297(7) -0.0051(6) 0.0119(6) -0.0030(6)
C7 0.0210(6) 0.0208(7) 0.0218(6) -0.0011(5) 0.0062(5) -0.0012(5)
C8 0.0222(7) 0.0234(7) 0.0264(7) -0.0050(6) 0.0096(5) -0.0036(5)
C9 0.0205(6) 0.0224(7) 0.0212(6) -0.0010(5) 0.0067(5) -0.0020(5)
C10 0.0173(6) 0.0201(6) 0.0180(6) 0.0009(5) 0.0036(5) -0.0015(5)
C11 0.0213(6) 0.0191(6) 0.0186(6) -0.0022(5) 0.0047(5) -0.0018(5)
C12 0.0174(6) 0.0183(6) 0.0181(6) 0.0011(5) 0.0012(5) -0.0039(5)
C13 0.0156(6) 0.0211(6) 0.0177(6) 0.0033(5) 0.0035(5) 0.0001(5)
C14 0.0189(6) 0.0195(6) 0.0197(6) -0.0026(5) 0.0042(5) -0.0005(5)
C15 0.0170(6) 0.0193(6) 0.0225(6) -0.0017(5) 0.0035(5) -0.0038(5)
C16 0.0278(8) 0.0222(7) 0.0288(7) -0.0058(6) 0.0021(6) -0.0081(6)
C17 0.0221(7) 0.0298(8) 0.0339(8) -0.0042(6) 0.0127(6) -0.0010(6)
O1 0.0162(4) 0.0272(5) 0.0271(5) -0.0047(4) 0.0084(4) -0.0043(4)
O2 0.0211(5) 0.0239(5) 0.0300(5) -0.0064(4) 0.0067(4) -0.0097(4)
O3 0.0265(5) 0.0311(6) 0.0409(6) -0.0157(5) 0.0166(5) -0.0079(4)
Cl1 0.02011(18) 0.0257(2) 0.0362(2) -0.00212(14) 0.00716(14) -0.00681(12)

loop_
_atom_type_symbol
_atom_type_description
_atom_type_scat_dispersion_real
_atom_type_scat_dispersion_imag
_atom_type_scat_source
C C 0.0033 0.0016 'International Tables Vol C Tables 4.2.6.8 and 6.1.1.4'
H H 0.0000 0.0000 'International Tables Vol C Tables 4.2.6.8 and 6.1.1.4'
O O 0.0106 0.0060 'International Tables Vol C Tables 4.2.6.8 and 6.1.1.4'
Cl Cl 0.1484 0.1585 'International Tables Vol C Tables 4.2.6.8 and 6.1.1.4'

loop_
_geom_angle_atom_site_label_1
_geom_angle_atom_site_label_2
_geom_angle_atom_site_label_3
_geom_angle
C6 C1 C2 121.23(12)
C6 C1 Cl1 119.71(10)
C2 C1 Cl1 119.05(10)
C3 C2 C1 119.21(12)
C2 C3 C4 121.16(13)
C3 C4 C5 118.13(12)
C3 C4 C7 118.80(12)
C5 C4 C7 123.07(12)
C6 C5 C4 121.34(12)
C5 C6 C1 118.92(13)
C8 C7 C4 127.14(13)
C7 C8 C9 120.58(13)
O3 C9 C8 120.99(12)
O3 C9 C10 119.42(11)
C8 C9 C10 119.56(11)
C15 C10 C11 119.12(11)
C15 C10 C9 124.05(11)
C11 C10 C9 116.78(11)
C12 C11 C10 120.85(12)
O2 C12 C11 125.23(12)
O2 C12 C13 115.14(11)
C11 C12 C13 119.63(11)
O1 C13 C14 125.26(12)
O1 C13 C12 115.00(11)
C14 C13 C12 119.74(11)
C13 C14 C15 120.10(12)
C10 C15 C14 120.55(12)
C13 O1 C17 117.06(10)
C12 O2 C16 116.74(10)

loop_
_geom_bond_atom_site_label_1
_geom_bond_atom_site_label_2
_geom_bond_distance
C1 C6 1.3833(19)
C1 C2 1.3840(19)
C1 Cl1 1.7396(13)
C2 C3 1.3834(19)
C3 C4 1.3923(18)
C4 C5 1.4008(19)
C4 C7 1.4651(18)
C5 C6 1.3818(19)
C7 C8 1.3283(18)
C8 C9 1.4790(18)
C9 O3 1.2263(16)
C9 C10 1.4949(17)
C10 C15 1.3881(18)
C10 C11 1.4043(18)
C11 C12 1.3745(18)
C12 O2 1.3601(15)
C12 C13 1.4144(18)
C13 O1 1.3577(15)
C13 C14 1.3835(18)
C14 C15 1.3946(18)
C16 O2 1.4303(17)
C17 O1 1.4270(17)
